data_2235221
loop_
_publ_author_name
'Bai, Xiao-Guang'
'Wang, Ju-Xian'
'Wang, Yu-Cheng'

_publ_section_title
;
 <i>N</i>-(1-Acetyl-5-benzoyl-1,4,5,6-tetrahydropyrrolo[3,4-<i>c</i>]pyrazol-3-yl)benzamide
;
_journal_coeditor_code RZ2745
_journal_issue 6
_journal_name_full 'Acta Crystallographica Section E'
_journal_page_first o1677
_journal_paper_doi 10.1107/S1600536812019708
_journal_volume 68
_journal_year 2012
_chemical_formula_iupac 'C21 H18 N4 O3'
_chemical_formula_moiety 'C21 H18 N4 O3'
_chemical_formula_sum 'C21 H18 N4 O3'
_chemical_formula_weight 374.39
_chemical_name_systematic
;
<i>N</i>-(1-Acetyl-5-benzoyl-1,4,5,6-tetrahydropyrrolo[3,4-<i>c</i>]pyrazol-3-
yl)benzamide
;
_space_group_IT_number 14
_symmetry_cell_setting monoclinic
_symmetry_space_group_name_Hall '-P 2ybc'
_symmetry_space_group_name_H-M 'P 1 21/c 1'
_atom_sites_solution_hydrogens geom
_atom_sites_solution_primary direct
_atom_sites_solution_secondary difmap
_audit_creation_method SHELXL-97
_cell_angle_alpha 90.00
_cell_angle_beta 96.9378(17)
_cell_angle_gamma 90.00
_cell_formula_units_Z 4
_cell_length_a 5.32163(11)
_cell_length_b 21.1878(5)
_cell_length_c 16.4585(3)
_cell_measurement_reflns_used 5825
_cell_measurement_temperature 293(2)
_cell_measurement_theta_max 66.7604
_cell_measurement_theta_min 3.4132
_cell_volume 1842.17(7)
_computing_cell_refinement
;
<i>CrysAlis PRO</i> (Agilent, 2011)
;
_computing_data_collection
;
<i>CrysAlis PRO</i> (Agilent, 2011)
;
_computing_data_reduction
;
<i>CrysAlis PRO</i> (Agilent, 2011)
;
_computing_molecular_graphics 'SHELXTL (Sheldrick, 2008)'
_computing_publication_material 'SHELXTL (Sheldrick, 2008)'
_computing_structure_refinement 'SHELXL97 (Sheldrick, 2008)'
_computing_structure_solution 'SHELXS97 (Sheldrick, 2008)'
_diffrn_ambient_temperature 293(2)
_diffrn_detector_area_resol_mean 10.4713
_diffrn_measured_fraction_theta_full 0.998
_diffrn_measured_fraction_theta_max 0.998
_diffrn_measurement_device_type 'Oxford Diffraction Xcalibur Atlas Gemini ultra'
_diffrn_measurement_method '\w scans'
_diffrn_radiation_monochromator mirror
_diffrn_radiation_source 'Enhance Ultra (Cu) X-ray Source'
_diffrn_radiation_type CuK\a
_diffrn_radiation_wavelength 1.54184
_diffrn_reflns_av_R_equivalents 0.0181
_diffrn_reflns_av_sigmaI/netI 0.0138
_diffrn_reflns_limit_h_max 5
_diffrn_reflns_limit_h_min -6
_diffrn_reflns_limit_k_max 23
_diffrn_reflns_limit_k_min -25
_diffrn_reflns_limit_l_max 18
_diffrn_reflns_limit_l_min -19
_diffrn_reflns_number 10256
_diffrn_reflns_theta_full 66.87
_diffrn_reflns_theta_max 66.87
_diffrn_reflns_theta_min 3.42
_diffrn_standards_number 0
_exptl_absorpt_coefficient_mu 0.761
_exptl_absorpt_correction_T_max 1.00000
_exptl_absorpt_correction_T_min 0.81916
_exptl_absorpt_correction_type multi-scan
_exptl_absorpt_process_details
;
(<i>CrysAlis PRO</i>; Agilent, 2011)
;
_exptl_crystal_colour colorless
_exptl_crystal_density_diffrn 1.350
_exptl_crystal_density_method 'not measured'
_exptl_crystal_description Block
_exptl_crystal_F_000 784
_exptl_crystal_size_max 0.25
_exptl_crystal_size_mid 0.22
_exptl_crystal_size_min 0.18
_refine_diff_density_max 0.624
_refine_diff_density_min -0.250
_refine_ls_extinction_method none
_refine_ls_goodness_of_fit_ref 1.065
_refine_ls_hydrogen_treatment constr
_refine_ls_matrix_type full
_refine_ls_number_parameters 254
_refine_ls_number_reflns 3276
_refine_ls_number_restraints 0
_refine_ls_restrained_S_all 1.065
_refine_ls_R_factor_all 0.0584
_refine_ls_R_factor_gt 0.0526
_refine_ls_shift/su_max 0.000
_refine_ls_shift/su_mean 0.000
_refine_ls_structure_factor_coef Fsqd
_refine_ls_weighting_details 'calc w=1/[\s^2^(Fo^2^)+(0.0752P)^2^+0.8604P] where P=(Fo^2^+2Fc^2^)/3'
_refine_ls_weighting_scheme calc
_refine_ls_wR_factor_gt 0.1439
_refine_ls_wR_factor_ref 0.1497
_reflns_number_gt 2856
_reflns_number_total 3276
_reflns_threshold_expression I>2sigma(I)
_cod_data_source_file rz2745.cif
_cod_data_source_block I
_cod_original_cell_volume 1842.16(7)
_cod_original_sg_symbol_H-M 'P 21/c'
_cod_database_code 2235221
_cod_database_fobs_code 2235221

loop_
_symmetry_equiv_pos_as_xyz
'x, y, z'
'-x, y+1/2, -z+1/2'
'-x, -y, -z'
'x, -y-1/2, z-1/2'

loop_
_atom_site_type_symbol
_atom_site_label
_atom_site_fract_x
_atom_site_fract_y
_atom_site_fract_z
_atom_site_U_iso_or_equiv
_atom_site_adp_type
_atom_site_calc_flag
_atom_site_refinement_flags
_atom_site_occupancy
_atom_site_symmetry_multiplicity
O O1 -0.5691(3) 0.31747(7) 0.32789(9) 0.0590(4) Uani d . 1 1
N N4 0.3203(3) 0.24185(8) 0.66211(9) 0.0422(4) Uani d . 1 1
H H4 0.3904 0.2161 0.6983 0.051 Uiso calc R 1 1
N N3 -0.3129(3) 0.29957(8) 0.44421(10) 0.0421(4) Uani d . 1 1
N N2 0.0354(3) 0.16211(8) 0.61696(10) 0.0481(4) Uani d . 1 1
N N1 -0.1782(3) 0.15647(8) 0.56051(10) 0.0459(4) Uani d . 1 1
O O2 0.3492(4) 0.33753(8) 0.60417(11) 0.0722(6) Uani d . 1 1
C C8 -0.3981(4) 0.33561(9) 0.37999(11) 0.0421(4) Uani d . 1 1
C C3 0.1126(3) 0.22096(9) 0.60959(10) 0.0380(4) Uani d . 1 1
C C1 -0.2243(4) 0.21181(9) 0.51951(11) 0.0387(4) Uani d . 1 1
O O3 -0.5009(4) 0.10010(8) 0.49746(12) 0.0764(6) Uani d . 1 1
C C2 -0.0472(3) 0.25406(9) 0.54786(10) 0.0370(4) Uani d . 1 1
C C5 -0.4179(4) 0.23584(9) 0.45428(11) 0.0413(4) Uani d . 1 1
H H5A -0.4240 0.2111 0.4045 0.050 Uiso calc R 1 1
H H5B -0.5850 0.2375 0.4721 0.050 Uiso calc R 1 1
C C4 -0.0927(4) 0.31603(9) 0.50527(12) 0.0449(5) Uani d . 1 1
H H4A -0.1351 0.3488 0.5425 0.054 Uiso calc R 1 1
H H4B 0.0522 0.3292 0.4790 0.054 Uiso calc R 1 1
C C15 0.4185(4) 0.30113(9) 0.65912(12) 0.0446(5) Uani d . 1 1
C C21 0.8086(4) 0.27803(11) 0.75721(12) 0.0471(5) Uani d . 1 1
H H21 0.8090 0.2366 0.7384 0.057 Uiso calc R 1 1
C C16 0.6190(4) 0.31905(9) 0.72611(11) 0.0425(4) Uani d . 1 1
C C9 -0.2769(4) 0.39859(9) 0.37409(12) 0.0456(5) Uani d . 1 1
C C17 0.6176(4) 0.38031(11) 0.75652(14) 0.0562(6) Uani d . 1 1
H H17 0.4912 0.4083 0.7359 0.067 Uiso calc R 1 1
C C20 0.9981(4) 0.29859(13) 0.81639(14) 0.0600(6) Uani d . 1 1
H H20 1.1283 0.2713 0.8360 0.072 Uiso calc R 1 1
C C6 -0.3162(5) 0.10024(11) 0.54676(15) 0.0661(7) Uani d . 1 1
C C18 0.8033(5) 0.39953(12) 0.81712(16) 0.0663(7) Uani d . 1 1
H H18 0.7987 0.4401 0.8384 0.080 Uiso calc R 1 1
C C19 0.9951(4) 0.35908(14) 0.84631(15) 0.0658(7) Uani d . 1 1
H H19 1.1225 0.3726 0.8862 0.079 Uiso calc R 1 1
C C12 -0.0648(6) 0.51684(12) 0.35967(17) 0.0757(8) Uani d . 1 1
H H12 0.0022 0.5568 0.3531 0.091 Uiso calc R 1 1
C C14 -0.0915(6) 0.40756(13) 0.3251(2) 0.0800(8) Uani d . 1 1
H H14 -0.0371 0.3738 0.2955 0.096 Uiso calc R 1 1
C C10 -0.3456(8) 0.44917(14) 0.4169(2) 0.1090(14) Uani d . 1 1
H H10 -0.4667 0.4440 0.4526 0.131 Uiso calc R 1 1
C C7 -0.2147(10) 0.04482(15) 0.5952(3) 0.144(2) Uani d . 1 1
H H7A -0.0354 0.0418 0.5933 0.216 Uiso calc R 1 1
H H7B -0.2955 0.0071 0.5727 0.216 Uiso calc R 1 1
H H7C -0.2473 0.0496 0.6510 0.216 Uiso calc R 1 1
C C11 -0.2405(10) 0.50798(14) 0.4088(3) 0.1191(16) Uani d . 1 1
H H11 -0.2940 0.5418 0.4383 0.143 Uiso calc R 1 1
C C13 0.0164(7) 0.46637(15) 0.3188(2) 0.0912(10) Uani d . 1 1
H H13 0.1462 0.4716 0.2863 0.109 Uiso calc R 1 1

loop_
_atom_site_aniso_label
_atom_site_aniso_U_11
_atom_site_aniso_U_22
_atom_site_aniso_U_33
_atom_site_aniso_U_12
_atom_site_aniso_U_13
_atom_site_aniso_U_23
O1 0.0642(10) 0.0544(9) 0.0505(8) 0.0047(7) -0.0257(7) -0.0032(7)
N4 0.0440(9) 0.0414(9) 0.0372(8) -0.0003(7) -0.0114(7) 0.0038(6)
N3 0.0397(8) 0.0425(9) 0.0404(8) -0.0025(6) -0.0106(7) 0.0033(7)
N2 0.0570(10) 0.0412(9) 0.0413(9) -0.0033(7) -0.0135(7) 0.0027(7)
N1 0.0542(10) 0.0384(9) 0.0410(9) -0.0075(7) -0.0103(7) 0.0016(7)
O2 0.0808(12) 0.0558(10) 0.0684(11) -0.0185(8) -0.0383(9) 0.0207(8)
C8 0.0409(10) 0.0441(10) 0.0385(9) 0.0099(8) -0.0066(8) -0.0028(8)
C3 0.0415(10) 0.0392(10) 0.0312(9) 0.0001(8) -0.0037(7) -0.0005(7)
C1 0.0408(10) 0.0405(10) 0.0332(9) -0.0033(8) -0.0025(7) -0.0009(7)
O3 0.0830(12) 0.0615(11) 0.0758(11) -0.0270(9) -0.0268(10) 0.0046(9)
C2 0.0382(9) 0.0390(9) 0.0320(9) -0.0013(7) -0.0032(7) 0.0001(7)
C5 0.0388(10) 0.0436(10) 0.0393(10) -0.0039(8) -0.0042(8) -0.0007(8)
C4 0.0438(10) 0.0424(10) 0.0439(10) -0.0044(8) -0.0140(8) 0.0051(8)
C15 0.0432(11) 0.0447(11) 0.0424(10) -0.0015(8) -0.0097(8) 0.0029(8)
C21 0.0381(10) 0.0599(12) 0.0422(10) 0.0033(9) 0.0002(8) 0.0017(9)
C16 0.0373(10) 0.0487(11) 0.0393(10) -0.0054(8) -0.0039(8) 0.0027(8)
C9 0.0526(11) 0.0414(10) 0.0387(10) 0.0096(8) -0.0109(8) 0.0033(8)
C17 0.0543(12) 0.0482(12) 0.0616(13) -0.0054(10) -0.0119(10) 0.0011(10)
C20 0.0346(11) 0.0916(18) 0.0508(12) 0.0024(11) -0.0067(9) 0.0084(12)
C6 0.0853(17) 0.0459(13) 0.0605(14) -0.0183(12) -0.0185(13) 0.0035(10)
C18 0.0727(16) 0.0577(14) 0.0636(14) -0.0207(12) -0.0114(12) -0.0061(11)
C19 0.0480(13) 0.0912(19) 0.0534(13) -0.0250(12) -0.0130(10) 0.0008(12)
C12 0.109(2) 0.0471(14) 0.0671(16) -0.0103(14) -0.0054(15) 0.0079(12)
C14 0.0849(19) 0.0602(16) 0.100(2) -0.0115(13) 0.0312(17) -0.0197(14)
C10 0.171(4) 0.0469(15) 0.127(3) -0.0042(18) 0.093(3) -0.0123(16)
C7 0.198(5) 0.0529(18) 0.153(4) -0.045(2) -0.095(3) 0.036(2)
C11 0.201(4) 0.0424(15) 0.130(3) -0.001(2) 0.085(3) -0.0123(17)
C13 0.101(2) 0.076(2) 0.102(2) -0.0246(17) 0.0325(19) -0.0060(17)

loop_
_atom_type_symbol
_atom_type_description
_atom_type_scat_dispersion_real
_atom_type_scat_dispersion_imag
_atom_type_scat_source
C C 0.0181 0.0091 'International Tables Vol C Tables 4.2.6.8 and 6.1.1.4'
H H 0.0000 0.0000 'International Tables Vol C Tables 4.2.6.8 and 6.1.1.4'
N N 0.0311 0.0180 'International Tables Vol C Tables 4.2.6.8 and 6.1.1.4'
O O 0.0492 0.0322 'International Tables Vol C Tables 4.2.6.8 and 6.1.1.4'

loop_
_geom_angle_atom_site_label_1
_geom_angle_atom_site_label_2
_geom_angle_atom_site_label_3
_geom_angle
C15 N4 C3 123.38(15)
C15 N4 H4 118.3
C3 N4 H4 118.3
C8 N3 C5 120.87(15)
C8 N3 C4 124.28(16)
C5 N3 C4 114.54(14)
C3 N2 N1 105.01(15)
C1 N1 N2 110.03(15)
C1 N1 C6 126.34(17)
N2 N1 C6 123.57(17)
O1 C8 N3 121.50(19)
O1 C8 C9 121.48(17)
N3 C8 C9 117.02(16)
N2 C3 N4 118.38(16)
N2 C3 C2 111.31(16)
N4 C3 C2 130.26(17)
C2 C1 N1 109.02(16)
C2 C1 C5 114.80(17)
N1 C1 C5 136.18(17)
C1 C2 C3 104.63(16)
C1 C2 C4 110.84(16)
C3 C2 C4 144.53(17)
N3 C5 C1 98.93(14)
N3 C5 H5A 112.0
C1 C5 H5A 112.0
N3 C5 H5B 112.0
C1 C5 H5B 112.0
H5A C5 H5B 109.7
N3 C4 C2 100.40(15)
N3 C4 H4A 111.7
C2 C4 H4A 111.7
N3 C4 H4B 111.7
C2 C4 H4B 111.7
H4A C4 H4B 109.5
O2 C15 N4 121.98(17)
O2 C15 C16 121.14(18)
N4 C15 C16 116.88(16)
C16 C21 C20 120.0(2)
C16 C21 H21 120.0
C20 C21 H21 120.0
C21 C16 C17 119.25(18)
C21 C16 C15 122.68(19)
C17 C16 C15 118.04(18)
C10 C9 C14 117.2(2)
C10 C9 C8 121.8(2)
C14 C9 C8 120.9(2)
C18 C17 C16 120.1(2)
C18 C17 H17 119.9
C16 C17 H17 119.9
C19 C20 C21 120.4(2)
C19 C20 H20 119.8
C21 C20 H20 119.8
O3 C6 N1 118.8(2)
O3 C6 C7 125.3(2)
N1 C6 C7 115.8(2)
C19 C18 C17 120.4(2)
C19 C18 H18 119.8
C17 C18 H18 119.8
C20 C19 C18 119.8(2)
C20 C19 H19 120.1
C18 C19 H19 120.1
C11 C12 C13 118.8(3)
C11 C12 H12 120.6
C13 C12 H12 120.6
C9 C14 C13 120.5(3)
C9 C14 H14 119.7
C13 C14 H14 119.7
C9 C10 C11 121.7(3)
C9 C10 H10 119.1
C11 C10 H10 119.1
C6 C7 H7A 109.5
C6 C7 H7B 109.5
H7A C7 H7B 109.5
C6 C7 H7C 109.5
H7A C7 H7C 109.5
H7B C7 H7C 109.5
C12 C11 C10 120.8(3)
C12 C11 H11 119.6
C10 C11 H11 119.6
C12 C13 C14 120.8(3)
C12 C13 H13 119.6
C14 C13 H13 119.6

loop_
_geom_bond_atom_site_label_1
_geom_bond_atom_site_label_2
_geom_bond_distance
O1 C8 1.234(2)
N4 C15 1.364(3)
N4 C3 1.391(2)
N4 H4 0.8600
N3 C8 1.338(2)
N3 C5 1.478(2)
N3 C4 1.490(2)
N2 C3 1.323(2)
N2 N1 1.384(2)
N1 C1 1.360(2)
N1 C6 1.403(3)
O2 C15 1.212(2)
C8 C9 1.490(3)
C3 C2 1.428(2)
C1 C2 1.342(3)
C1 C5 1.485(2)
O3 C6 1.197(3)
C2 C4 1.494(3)
C5 H5A 0.9700
C5 H5B 0.9700
C4 H4A 0.9700
C4 H4B 0.9700
C15 C16 1.488(3)
C21 C16 1.382(3)
C21 C20 1.385(3)
C21 H21 0.9300
C16 C17 1.391(3)
C9 C10 1.357(3)
C9 C14 1.361(4)
C17 C18 1.378(3)
C17 H17 0.9300
C20 C19 1.374(4)
C20 H20 0.9300
C6 C7 1.484(4)
C18 C19 1.374(4)
C18 H18 0.9300
C19 H19 0.9300
C12 C11 1.322(5)
C12 C13 1.361(4)
C12 H12 0.9300
C14 C13 1.381(4)
C14 H14 0.9300
C10 C11 1.379(5)
C10 H10 0.9300
C7 H7A 0.9600
C7 H7B 0.9600
C7 H7C 0.9600
C11 H11 0.9300
C13 H13 0.9300

loop_
_geom_hbond_atom_site_label_D
_geom_hbond_atom_site_label_H
_geom_hbond_atom_site_label_A
_geom_hbond_site_symmetry_A
_geom_hbond_distance_DH
_geom_hbond_distance_HA
_geom_hbond_distance_DA
_geom_hbond_angle_DHA
N4 H4 O1 4_666 0.86 2.23 2.997(2) 148.0
C20 H20 O1 4_766 0.93 2.49 3.359(3) 156
C5 H5A Cg1 4_766 0.97 2.64 3.508(3) 150

loop_
_geom_torsion_atom_site_label_1
_geom_torsion_atom_site_label_2
_geom_torsion_atom_site_label_3
_geom_torsion_atom_site_label_4
_geom_torsion
C3 N2 N1 C1 0.7(2)
C3 N2 N1 C6 178.1(2)
C5 N3 C8 O1 1.1(3)
C4 N3 C8 O1 174.41(19)
C5 N3 C8 C9 -178.70(17)
C4 N3 C8 C9 -5.4(3)
N1 N2 C3 N4 176.94(16)
N1 N2 C3 C2 -0.7(2)
C15 N4 C3 N2 178.88(19)
C15 N4 C3 C2 -4.0(3)
N2 N1 C1 C2 -0.4(2)
C6 N1 C1 C2 -177.8(2)
N2 N1 C1 C5 -179.4(2)
C6 N1 C1 C5 3.2(4)
N1 C1 C2 C3 0.0(2)
C5 C1 C2 C3 179.24(16)
N1 C1 C2 C4 -179.16(17)
C5 C1 C2 C4 0.1(2)
N2 C3 C2 C1 0.5(2)
N4 C3 C2 C1 -176.80(19)
N2 C3 C2 C4 179.1(3)
N4 C3 C2 C4 1.8(4)
C8 N3 C5 C1 167.03(17)
C4 N3 C5 C1 -6.9(2)
C2 C1 C5 N3 4.0(2)
N1 C1 C5 N3 -177.0(2)
C8 N3 C4 C2 -166.62(18)
C5 N3 C4 C2 7.0(2)
C1 C2 C4 N3 -4.1(2)
C3 C2 C4 N3 177.3(3)
C3 N4 C15 O2 -8.7(3)
C3 N4 C15 C16 172.23(17)
C20 C21 C16 C17 -1.7(3)
C20 C21 C16 C15 176.36(19)
O2 C15 C16 C21 -138.6(2)
N4 C15 C16 C21 40.5(3)
O2 C15 C16 C17 39.5(3)
N4 C15 C16 C17 -141.4(2)
O1 C8 C9 C10 98.7(3)
N3 C8 C9 C10 -81.5(3)
O1 C8 C9 C14 -81.3(3)
N3 C8 C9 C14 98.5(3)
C21 C16 C17 C18 -0.2(3)
C15 C16 C17 C18 -178.4(2)
C16 C21 C20 C19 1.9(3)
C1 N1 C6 O3 -4.1(4)
N2 N1 C6 O3 178.9(2)
C1 N1 C6 C7 175.1(3)
N2 N1 C6 C7 -1.9(4)
C16 C17 C18 C19 1.9(4)
C21 C20 C19 C18 -0.2(4)
C17 C18 C19 C20 -1.7(4)
C10 C9 C14 C13 -1.2(5)
C8 C9 C14 C13 178.8(3)
C14 C9 C10 C11 2.7(6)
C8 C9 C10 C11 -177.3(4)
C13 C12 C11 C10 -1.9(7)
C9 C10 C11 C12 -1.1(7)
C11 C12 C13 C14 3.3(6)
C9 C14 C13 C12 -1.8(5)

loop_
_cod_related_entry_id
_cod_related_entry_database
_cod_related_entry_code
1 ChemSpider 28665231
